data_4087802
loop_
_publ_author_name
'Milani, Jessica'
'Pridmore, Natalie E.'
'Whitwood, Adrian C.'
'Fairlamb, Ian J. S.'
'Perutz, Robin N.'

_publ_section_title
;
 The Role of Fluorine Substituents in the Regioselectivity of
 Intramolecular C--H Bond Functionalization of Benzylamines at
 Palladium(II)
;
_journal_issue 17
_journal_name_full Organometallics
_journal_page_first 4376
_journal_paper_doi 10.1021/acs.organomet.5b00608
_journal_volume 34
_journal_year 2015
_chemical_formula_moiety 'C22 H30 N2 O4 Pd2'
_chemical_formula_sum 'C22 H30 N2 O4 Pd2'
_chemical_formula_weight 599.28
_space_group_crystal_system monoclinic
_space_group_IT_number 4
_space_group_name_Hall 'P 2yb'
_space_group_name_H-M_alt 'P 1 21 1'
_atom_sites_solution_hydrogens geom
_atom_sites_solution_primary iterative
_audit_creation_date 2015-01-30
_audit_creation_method
;
Olex2 1.2
(compiled 2015.01.06 svn.r3119 for OlexSys, GUI svn.r4979)
;
_cell_angle_alpha 90
_cell_angle_beta 110.8594(16)
_cell_angle_gamma 90
_cell_formula_units_Z 4
_cell_length_a 9.31342(13)
_cell_length_b 20.6214(2)
_cell_length_c 13.02840(18)
_cell_measurement_reflns_used 12827
_cell_measurement_temperature 109.95(10)
_cell_measurement_theta_max 32.1984
_cell_measurement_theta_min 2.9575
_cell_volume 2338.18(6)
_computing_cell_refinement
;
CrysAlisPro, Agilent Technologies,
Version 1.171.36.21 (release 14-08-2012 CrysAlis171 .NET)
(compiled Sep 14 2012,17:21:16)
;
_computing_data_collection
;
CrysAlisPro, Agilent Technologies,
Version 1.171.36.21 (release 14-08-2012 CrysAlis171 .NET)
(compiled Sep 14 2012,17:21:16)
;
_computing_data_reduction
;
CrysAlisPro, Agilent Technologies,
Version 1.171.36.21 (release 14-08-2012 CrysAlis171 .NET)
(compiled Sep 14 2012,17:21:16)
;
_computing_molecular_graphics 'Olex2 (Dolomanov et al., 2009)'
_computing_publication_material 'Olex2 (Dolomanov et al., 2009)'
_computing_structure_refinement 'ShelXL (Sheldrick, 2008)'
_computing_structure_solution
;
Superflip (Palatinus & Chapuis, 2007;Palatinus & van der Lee, 2008;
Palatinus et al., 2012)
;
_diffrn_ambient_temperature 109.95(10)
_diffrn_detector_area_resol_mean 16.1450
_diffrn_measured_fraction_theta_full 0.998
_diffrn_measured_fraction_theta_max 0.919
_diffrn_measurement_details
;
#__ type_ start__ end____ width___ exp.time_
  1 omega  -80.00  -38.00   1.0000   15.0000
omega____ theta____ kappa____ phi______ frames
    -      -25.1672  121.0000  -64.0000 42

#__ type_ start__ end____ width___ exp.time_
  2 omega  -35.00   -9.00   1.0000   15.0000
omega____ theta____ kappa____ phi______ frames
    -      -25.1672  121.0000  -64.0000 26

#__ type_ start__ end____ width___ exp.time_
  3 omega  -49.00  -23.00   1.0000   15.0000
omega____ theta____ kappa____ phi______ frames
    -      -25.1672  121.0000  -33.0000 26

#__ type_ start__ end____ width___ exp.time_
  4 omega    3.00   81.00   1.0000   15.0000
omega____ theta____ kappa____ phi______ frames
    -       26.4172 -121.0000 -146.0000 78

#__ type_ start__ end____ width___ exp.time_
  5 omega    7.00   89.00   1.0000   15.0000
omega____ theta____ kappa____ phi______ frames
    -       26.4172   57.0000  120.0000 82

#__ type_ start__ end____ width___ exp.time_
  6 omega  -41.00   38.00   1.0000   15.0000
omega____ theta____ kappa____ phi______ frames
    -       26.4172  -57.0000 -120.0000 79

#__ type_ start__ end____ width___ exp.time_
  7 omega  -18.00   96.00   1.0000   15.0000
omega____ theta____ kappa____ phi______ frames
    -       26.4172   19.0000   60.0000 114
;
_diffrn_measurement_device_type 'SuperNova, Single source at offset), Eos'
_diffrn_measurement_method '\w scans'
_diffrn_orient_matrix_UB_11 0.0290447000
_diffrn_orient_matrix_UB_12 -0.0287316000
_diffrn_orient_matrix_UB_13 -0.0155147000
_diffrn_orient_matrix_UB_21 0.0450554000
_diffrn_orient_matrix_UB_22 -0.0060047000
_diffrn_orient_matrix_UB_23 0.0558495000
_diffrn_orient_matrix_UB_31 -0.0613246000
_diffrn_orient_matrix_UB_32 -0.0179398000
_diffrn_orient_matrix_UB_33 0.0061262000
_diffrn_radiation_monochromator mirror
_diffrn_radiation_type MoK\a
_diffrn_radiation_wavelength 0.71073
_diffrn_reflns_av_R_equivalents 0.0255
_diffrn_reflns_av_unetI/netI 0.0427
_diffrn_reflns_Laue_measured_fraction_full 0.998
_diffrn_reflns_Laue_measured_fraction_max 0.919
_diffrn_reflns_limit_h_max 10
_diffrn_reflns_limit_h_min -13
_diffrn_reflns_limit_k_max 30
_diffrn_reflns_limit_k_min -30
_diffrn_reflns_limit_l_max 19
_diffrn_reflns_limit_l_min -18
_diffrn_reflns_number 26130
_diffrn_reflns_point_group_measured_fraction_full 0.966
_diffrn_reflns_point_group_measured_fraction_max 0.850
_diffrn_reflns_theta_full 26.000
_diffrn_reflns_theta_max 32.271
_diffrn_reflns_theta_min 3.063
_diffrn_source 'SuperNova (Mo) X-ray Source'
_exptl_absorpt_coefficient_mu 1.567
_exptl_absorpt_correction_T_max 1.00000
_exptl_absorpt_correction_T_min 0.92628
_exptl_absorpt_correction_type multi-scan
_exptl_absorpt_process_details
;
CrysAlisPro, Agilent Technologies,
Version 1.171.36.21 (release 14-08-2012 CrysAlis171 .NET)
(compiled Sep 14 2012,17:21:16)
Empirical absorption correction using spherical harmonics,
 implemented in SCALE3 ABSPACK scaling algorithm.
;
_exptl_crystal_colour 'clear light yellow'
_exptl_crystal_colour_lustre clear
_exptl_crystal_colour_modifier light
_exptl_crystal_colour_primary yellow
_exptl_crystal_density_diffrn 1.702
_exptl_crystal_description block
_exptl_crystal_F_000 1200
_exptl_crystal_size_max 0.2346
_exptl_crystal_size_mid 0.1923
_exptl_crystal_size_min 0.1448
_refine_diff_density_max 1.681
_refine_diff_density_min -1.583
_refine_diff_density_rms 0.129
_refine_ls_abs_structure_details
;
 Flack x determined using 5342 quotients [(I+)-(I-)]/[(I+)+(I-)]
 (Parsons and Flack (2004), Acta Cryst. A60, s61).
;
_refine_ls_abs_structure_Flack -0.005(16)
_refine_ls_extinction_method none
_refine_ls_goodness_of_fit_ref 1.228
_refine_ls_hydrogen_treatment constr
_refine_ls_matrix_type full
_refine_ls_number_parameters 553
_refine_ls_number_reflns 14096
_refine_ls_number_restraints 1
_refine_ls_restrained_S_all 1.228
_refine_ls_R_factor_all 0.0499
_refine_ls_R_factor_gt 0.0442
_refine_ls_shift/su_max 0.001
_refine_ls_shift/su_mean 0.000
_refine_ls_structure_factor_coef Fsqd
_refine_ls_weighting_details 'w=1/[\s^2^(Fo^2^)+6.8425P] where P=(Fo^2^+2Fc^2^)/3'
_refine_ls_weighting_scheme calc
_refine_ls_wR_factor_gt 0.0868
_refine_ls_wR_factor_ref 0.0891
_reflns_Friedel_coverage 0.806
_reflns_Friedel_fraction_full 0.932
_reflns_Friedel_fraction_max 0.777
_reflns_number_gt 12899
_reflns_number_total 14096
_reflns_threshold_expression 'I > 2\s(I)'
_cod_data_source_file om5b00608_si_002.cif
_cod_data_source_block 2a_ijsf1206c
_cod_database_code 4087802
_shelxl_version_number 2013-4
_chemical_oxdiff_formula 'C22 H30 N2 O4 Pd2'
_chemical_oxdiff_usercomment 'Jessica JM A 16 '
_shelx_space_group_comment
;
The symmetry employed for this shelxl refinement is uniquely defined
by the following loop, which should always be used as a source of
symmetry information in preference to the above space-group names.
They are only intended as comments.
;
_reflns_odcompleteness_completeness 99.87
_reflns_odcompleteness_iscentric 1
_reflns_odcompleteness_theta 30.01
_olex2_refinement_description
;
1. Fixed Uiso
 At 1.2 times of:
  All C(H) groups, All C(H,H) groups
 At 1.5 times of:
  All C(H,H,H) groups
2.a Secondary CH2 refined with riding coordinates:
 C7(H7A,H7B), C16(H16A,H16B), C29(H29A,H29B), C38(H38A,H38B)
2.b Aromatic/amide H refined with riding coordinates:
 C2(H2), C3(H3), C4(H4), C5(H5), C11(H11), C12(H12), C13(H13), C14(H14),
 C24(H24), C25(H25), C26(H26), C27(H27), C33(H33), C34(H34), C35(H35), C36(H36)
2.c Idealised Me refined as rotating group:
 C8(H8A,H8B,H8C), C9(H9A,H9B,H9C), C17(H17A,H17B,H17C), C18(H18A,H18B,H18C),
 C20(H20A,H20B,H20C), C22(H22A,H22B,H22C), C30(H30A,H30B,H30C), C31(H31A,H31B,
 H31C), C39(H39A,H39B,H39C), C40(H40A,H40B,H40C), C42(H42A,H42B,H42C), C44(H44A,
 H44B,H44C)
;
_olex2_date_sample_data_collection 2012-06-15
_olex2_submission_special_instructions 'No special instructions were received'

loop_
_space_group_symop_operation_xyz
'x, y, z'
'-x, y+1/2, -z'

loop_
_atom_site_label
_atom_site_type_symbol
_atom_site_fract_x
_atom_site_fract_y
_atom_site_fract_z
_atom_site_U_iso_or_equiv
_atom_site_adp_type
_atom_site_occupancy
_atom_site_site_symmetry_order
_atom_site_calc_flag
_atom_site_refinement_flags_posn
C1 C 1.4732(9) 0.4251(4) 1.1229(6) 0.0229(14) Uani 1 1 d .
C2 C 1.6141(10) 0.4194(4) 1.1100(6) 0.0305(17) Uani 1 1 d .
H2 H 1.6641 0.4562 1.0985 0.037 Uiso 1 1 calc R
C3 C 1.6809(11) 0.3586(5) 1.1142(7) 0.038(2) Uani 1 1 d .
H3 H 1.7756 0.3551 1.1057 0.046 Uiso 1 1 calc R
C4 C 1.6080(11) 0.3034(4) 1.1308(7) 0.037(2) Uani 1 1 d .
H4 H 1.6517 0.2629 1.1305 0.044 Uiso 1 1 calc R
C5 C 1.4698(11) 0.3083(4) 1.1479(7) 0.035(2) Uani 1 1 d .
H5 H 1.4223 0.2713 1.1616 0.042 Uiso 1 1 calc R
C6 C 1.4026(10) 0.3691(4) 1.1444(6) 0.0276(16) Uani 1 1 d .
C7 C 1.2534(11) 0.3790(4) 1.1591(7) 0.0299(17) Uani 1 1 d .
H7A H 1.2444 0.3493 1.2142 0.036 Uiso 1 1 calc R
H7B H 1.1695 0.3706 1.0905 0.036 Uiso 1 1 calc R
C8 C 1.3325(10) 0.4534(4) 1.3139(6) 0.0277(16) Uani 1 1 d .
H8A H 1.4357 0.4383 1.3297 0.042 Uiso 1 1 calc GR
H8B H 1.2838 0.4275 1.3534 0.042 Uiso 1 1 calc GR
H8C H 1.3345 0.4979 1.3360 0.042 Uiso 1 1 calc GR
C9 C 1.0835(9) 0.4643(4) 1.1756(7) 0.0283(16) Uani 1 1 d .
H9A H 1.0780 0.5074 1.2019 0.043 Uiso 1 1 calc GR
H9B H 1.0426 0.4341 1.2141 0.043 Uiso 1 1 calc GR
H9C H 1.0247 0.4622 1.0984 0.043 Uiso 1 1 calc GR
C10 C 0.9968(9) 0.4410(4) 0.8719(6) 0.0231(15) Uani 1 1 d .
C11 C 0.8594(9) 0.4418(5) 0.8885(6) 0.0323(18) Uani 1 1 d .
H11 H 0.8175 0.4809 0.8998 0.039 Uiso 1 1 calc R
C12 C 0.7818(10) 0.3827(6) 0.8883(7) 0.041(2) Uani 1 1 d .
H12 H 0.6901 0.3831 0.9016 0.049 Uiso 1 1 calc R
C13 C 0.8393(11) 0.3261(5) 0.8692(7) 0.041(2) Uani 1 1 d .
H13 H 0.7886 0.2877 0.8721 0.049 Uiso 1 1 calc R
C14 C 0.9734(11) 0.3240(4) 0.8450(7) 0.0331(19) Uani 1 1 d .
H14 H 1.0093 0.2849 0.8279 0.040 Uiso 1 1 calc R
C15 C 1.0529(9) 0.3814(4) 0.8469(6) 0.0269(16) Uani 1 1 d .
C16 C 1.2044(9) 0.3839(4) 0.8316(7) 0.0267(16) Uani 1 1 d .
H16A H 1.2054 0.3534 0.7752 0.032 Uiso 1 1 calc R
H16B H 1.2863 0.3723 0.8995 0.032 Uiso 1 1 calc R
C17 C 1.3929(9) 0.4605(4) 0.8184(7) 0.0266(15) Uani 1 1 d .
H17A H 1.4089 0.5029 0.7939 0.040 Uiso 1 1 calc GR
H17B H 1.4263 0.4283 0.7786 0.040 Uiso 1 1 calc GR
H17C H 1.4508 0.4564 0.8955 0.040 Uiso 1 1 calc GR
C18 C 1.1400(9) 0.4623(4) 0.6788(6) 0.0274(16) Uani 1 1 d .
H18A H 1.0330 0.4539 0.6634 0.041 Uiso 1 1 calc GR
H18B H 1.1776 0.4336 0.6361 0.041 Uiso 1 1 calc GR
H18C H 1.1530 0.5064 0.6603 0.041 Uiso 1 1 calc GR
C19 C 1.0870(9) 0.5987(3) 1.0524(6) 0.0241(14) Uani 1 1 d .
C20 C 0.9924(11) 0.6466(4) 1.0864(7) 0.038(2) Uani 1 1 d .
H20A H 0.9103 0.6619 1.0226 0.058 Uiso 1 1 calc GR
H20B H 1.0556 0.6825 1.1227 0.058 Uiso 1 1 calc GR
H20C H 0.9503 0.6262 1.1356 0.058 Uiso 1 1 calc GR
C21 C 1.4342(9) 0.5886(3) 0.9593(6) 0.0254(15) Uani 1 1 d .
C22 C 1.5507(11) 0.6295(4) 0.9310(7) 0.0366(19) Uani 1 1 d .
H22A H 1.5020 0.6493 0.8604 0.055 Uiso 1 1 calc GR
H22B H 1.6337 0.6025 0.9292 0.055 Uiso 1 1 calc GR
H22C H 1.5902 0.6627 0.9856 0.055 Uiso 1 1 calc GR
N1 N 1.2455(7) 0.4478(3) 1.1948(5) 0.0224(12) Uani 1 1 d .
N2 N 1.2282(7) 0.4514(3) 0.7985(5) 0.0213(12) Uani 1 1 d .
O1 O 1.2206(6) 0.5890(3) 1.1176(4) 0.0267(12) Uani 1 1 d .
O2 O 1.0235(6) 0.5714(3) 0.9603(4) 0.0238(11) Uani 1 1 d .
O3 O 1.4868(6) 0.5562(2) 1.0477(4) 0.0245(11) Uani 1 1 d .
O4 O 1.2969(6) 0.5892(2) 0.8935(4) 0.0245(11) Uani 1 1 d .
Pd1 Pd 1.35375(6) 0.50473(2) 1.11383(4) 0.01836(13) Uani 1 1 d .
Pd2 Pd 1.13839(6) 0.51314(3) 0.88642(4) 0.01892(13) Uani 1 1 d .
C23 C 0.6397(8) 0.6899(3) 0.6279(6) 0.0193(13) Uani 1 1 d .
C24 C 0.4832(9) 0.6907(4) 0.6116(6) 0.0236(15) Uani 1 1 d .
H24 H 0.4299 0.7298 0.5990 0.028 Uiso 1 1 calc R
C25 C 0.4070(10) 0.6335(5) 0.6141(7) 0.034(2) Uani 1 1 d .
H25 H 0.3026 0.6343 0.6028 0.041 Uiso 1 1 calc R
C26 C 0.4857(11) 0.5747(4) 0.6336(7) 0.0347(19) Uani 1 1 d .
H26 H 0.4335 0.5361 0.6328 0.042 Uiso 1 1 calc R
C27 C 0.6400(10) 0.5740(4) 0.6539(7) 0.0287(17) Uani 1 1 d .
H27 H 0.6926 0.5347 0.6688 0.034 Uiso 1 1 calc R
C28 C 0.7197(9) 0.6305(4) 0.6530(6) 0.0253(15) Uani 1 1 d .
C29 C 0.8861(9) 0.6335(3) 0.6689(6) 0.0244(15) Uani 1 1 d .
H29A H 0.9435 0.6035 0.7262 0.029 Uiso 1 1 calc R
H29B H 0.9012 0.6215 0.6015 0.029 Uiso 1 1 calc R
C30 C 0.9720(10) 0.7107(4) 0.8185(6) 0.0300(17) Uani 1 1 d .
H30A H 1.0043 0.7546 0.8377 0.045 Uiso 1 1 calc GR
H30B H 1.0518 0.6816 0.8606 0.045 Uiso 1 1 calc GR
H30C H 0.8803 0.7023 0.8339 0.045 Uiso 1 1 calc GR
C31 C 1.0875(8) 0.7098(4) 0.6810(6) 0.0257(15) Uani 1 1 d .
H31A H 1.0694 0.7055 0.6040 0.039 Uiso 1 1 calc GR
H31B H 1.1605 0.6777 0.7212 0.039 Uiso 1 1 calc GR
H31C H 1.1275 0.7523 0.7053 0.039 Uiso 1 1 calc GR
C32 C 0.8617(10) 0.6720(4) 0.3779(6) 0.0263(16) Uani 1 1 d .
C33 C 1.0144(10) 0.6649(4) 0.3927(6) 0.0312(18) Uani 1 1 d .
H33 H 1.0772 0.7013 0.4043 0.037 Uiso 1 1 calc R
C34 C 1.0764(11) 0.6032(5) 0.3906(7) 0.041(2) Uani 1 1 d .
H34 H 1.1797 0.5987 0.4001 0.049 Uiso 1 1 calc R
C35 C 0.9829(11) 0.5488(4) 0.3742(7) 0.040(2) Uani 1 1 d .
H35 H 1.0257 0.5078 0.3763 0.047 Uiso 1 1 calc R
C36 C 0.8252(11) 0.5543(4) 0.3545(7) 0.038(2) Uani 1 1 d .
H36 H 0.7618 0.5181 0.3408 0.046 Uiso 1 1 calc R
C37 C 0.7667(10) 0.6177(4) 0.3564(6) 0.0294(17) Uani 1 1 d .
C38 C 0.6034(10) 0.6283(4) 0.3410(7) 0.0289(16) Uani 1 1 d .
H38A H 0.5871 0.6204 0.4094 0.035 Uiso 1 1 calc R
H38B H 0.5393 0.5985 0.2861 0.035 Uiso 1 1 calc R
C39 C 0.5315(10) 0.7022(5) 0.1849(6) 0.0327(18) Uani 1 1 d .
H39A H 0.5282 0.7471 0.1647 0.049 Uiso 1 1 calc GR
H39B H 0.4348 0.6821 0.1444 0.049 Uiso 1 1 calc GR
H39C H 0.6121 0.6808 0.1682 0.049 Uiso 1 1 calc GR
C40 C 0.4194(9) 0.7140(4) 0.3236(7) 0.0281(16) Uani 1 1 d .
H40A H 0.4390 0.7142 0.4011 0.042 Uiso 1 1 calc GR
H40B H 0.3410 0.6828 0.2883 0.042 Uiso 1 1 calc GR
H40C H 0.3859 0.7563 0.2939 0.042 Uiso 1 1 calc GR
C41 C 0.9875(9) 0.8366(3) 0.5387(6) 0.0236(14) Uani 1 1 d .
C42 C 1.1334(11) 0.8762(4) 0.5673(8) 0.039(2) Uani 1 1 d .
H42A H 1.1140 0.9142 0.5219 0.058 Uiso 1 1 calc GR
H42B H 1.2119 0.8506 0.5550 0.058 Uiso 1 1 calc GR
H42C H 1.1668 0.8888 0.6431 0.058 Uiso 1 1 calc GR
C43 C 0.5510(8) 0.8487(3) 0.4479(6) 0.0213(13) Uani 1 1 d .
C44 C 0.4212(11) 0.8976(4) 0.4152(7) 0.036(2) Uani 1 1 d .
H44A H 0.3249 0.8755 0.3823 0.054 Uiso 1 1 calc GR
H44B H 0.4352 0.9278 0.3634 0.054 Uiso 1 1 calc GR
H44C H 0.4210 0.9207 0.4792 0.054 Uiso 1 1 calc GR
N3 N 0.9408(7) 0.7005(3) 0.7002(5) 0.0198(11) Uani 1 1 d .
N4 N 0.5614(7) 0.6968(3) 0.3045(5) 0.0245(13) Uani 1 1 d .
O5 O 0.9183(6) 0.8393(3) 0.6045(4) 0.0251(11) Uani 1 1 d .
O6 O 0.9532(6) 0.8046(3) 0.4511(4) 0.0253(11) Uani 1 1 d .
O7 O 0.5771(6) 0.8206(2) 0.5390(4) 0.0206(10) Uani 1 1 d .
O8 O 0.6177(6) 0.8375(2) 0.3819(4) 0.0225(11) Uani 1 1 d .
Pd3 Pd 0.76579(6) 0.76248(2) 0.61268(4) 0.01657(12) Uani 1 1 d .
Pd4 Pd 0.75253(6) 0.75290(2) 0.38525(4) 0.01883(13) Uani 1 1 d .

loop_
_atom_site_aniso_label
_atom_site_aniso_U_11
_atom_site_aniso_U_22
_atom_site_aniso_U_33
_atom_site_aniso_U_23
_atom_site_aniso_U_13
_atom_site_aniso_U_12
C1 0.029(4) 0.020(3) 0.014(3) 0.004(3) 0.002(3) 0.007(3)
C2 0.034(4) 0.033(4) 0.019(4) 0.007(3) 0.002(3) 0.012(3)
C3 0.037(5) 0.045(5) 0.031(4) 0.007(4) 0.009(4) 0.021(4)
C4 0.047(5) 0.027(4) 0.030(4) 0.001(3) 0.005(4) 0.021(4)
C5 0.056(6) 0.016(3) 0.032(4) 0.003(3) 0.013(4) 0.007(4)
C6 0.037(4) 0.024(4) 0.018(3) 0.002(3) 0.006(3) 0.005(3)
C7 0.054(5) 0.017(3) 0.023(4) 0.002(3) 0.017(4) 0.000(3)
C8 0.046(5) 0.021(3) 0.015(3) 0.001(3) 0.009(3) 0.000(3)
C9 0.033(4) 0.029(4) 0.025(4) 0.004(3) 0.014(3) -0.002(3)
C10 0.024(3) 0.027(4) 0.014(3) -0.003(3) 0.001(3) -0.003(3)
C11 0.026(4) 0.048(5) 0.020(4) 0.000(3) 0.004(3) -0.004(4)
C12 0.028(4) 0.065(7) 0.026(4) 0.004(4) 0.005(3) -0.010(4)
C13 0.046(5) 0.043(5) 0.027(4) 0.000(4) 0.005(4) -0.022(4)
C14 0.046(5) 0.020(4) 0.034(4) -0.004(3) 0.015(4) -0.014(3)
C15 0.038(4) 0.017(3) 0.021(3) -0.002(3) 0.006(3) -0.011(3)
C16 0.039(4) 0.015(3) 0.027(4) -0.003(3) 0.012(3) -0.002(3)
C17 0.032(4) 0.023(3) 0.027(4) -0.001(3) 0.013(3) -0.002(3)
C18 0.026(4) 0.032(4) 0.022(4) -0.005(3) 0.005(3) 0.001(3)
C19 0.036(4) 0.013(3) 0.021(3) -0.001(3) 0.008(3) 0.006(3)
C20 0.051(5) 0.027(4) 0.031(4) -0.009(3) 0.007(4) 0.019(4)
C21 0.038(4) 0.014(3) 0.026(4) 0.000(3) 0.013(3) -0.002(3)
C22 0.048(5) 0.030(4) 0.035(5) -0.001(4) 0.017(4) -0.013(4)
N1 0.030(3) 0.017(3) 0.019(3) 0.001(2) 0.008(2) 0.001(2)
N2 0.031(3) 0.019(3) 0.015(3) 0.000(2) 0.009(2) -0.001(2)
O1 0.034(3) 0.021(3) 0.024(3) 0.001(2) 0.010(2) 0.006(2)
O2 0.029(3) 0.021(2) 0.018(2) -0.0019(19) 0.005(2) 0.009(2)
O3 0.035(3) 0.015(2) 0.023(3) 0.002(2) 0.010(2) 0.000(2)
O4 0.038(3) 0.013(2) 0.023(3) 0.0050(19) 0.011(2) 0.001(2)
Pd1 0.0250(2) 0.0137(3) 0.0144(2) 0.00118(18) 0.00462(19) 0.0013(2)
Pd2 0.0233(2) 0.0178(4) 0.0140(2) -0.00028(19) 0.00476(19) 0.0023(2)
C23 0.024(3) 0.016(3) 0.014(3) 0.004(2) 0.002(2) -0.005(2)
C24 0.031(4) 0.021(3) 0.020(3) -0.002(3) 0.009(3) -0.003(3)
C25 0.034(5) 0.045(5) 0.027(4) -0.005(4) 0.015(3) -0.019(4)
C26 0.049(5) 0.028(4) 0.032(4) 0.003(3) 0.021(4) -0.011(4)
C27 0.042(5) 0.014(3) 0.028(4) 0.004(3) 0.010(3) -0.007(3)
C28 0.034(4) 0.021(3) 0.019(3) 0.003(3) 0.006(3) -0.002(3)
C29 0.032(4) 0.017(3) 0.021(3) 0.000(3) 0.005(3) 0.002(3)
C30 0.043(5) 0.028(4) 0.015(3) -0.001(3) 0.006(3) 0.005(3)
C31 0.019(3) 0.029(4) 0.024(4) 0.005(3) 0.002(3) 0.003(3)
C32 0.038(4) 0.023(4) 0.018(3) -0.004(3) 0.009(3) 0.009(3)
C33 0.039(5) 0.035(4) 0.019(4) -0.005(3) 0.010(3) 0.009(4)
C34 0.041(5) 0.048(6) 0.030(4) -0.004(4) 0.009(4) 0.023(4)
C35 0.056(6) 0.032(4) 0.028(4) -0.004(4) 0.012(4) 0.021(4)
C36 0.054(6) 0.023(4) 0.030(4) -0.002(3) 0.007(4) 0.008(4)
C37 0.038(4) 0.024(4) 0.020(4) -0.002(3) 0.002(3) 0.010(3)
C38 0.041(4) 0.017(3) 0.022(4) 0.001(3) 0.003(3) 0.000(3)
C39 0.030(4) 0.039(5) 0.021(4) -0.008(3) -0.001(3) 0.007(3)
C40 0.029(4) 0.024(4) 0.028(4) -0.001(3) 0.006(3) 0.002(3)
C41 0.027(3) 0.011(3) 0.029(4) 0.004(3) 0.005(3) -0.002(3)
C42 0.047(5) 0.023(4) 0.042(5) 0.004(4) 0.010(4) -0.010(4)
C43 0.029(4) 0.013(3) 0.019(3) -0.001(2) 0.006(3) 0.000(2)
C44 0.047(5) 0.030(4) 0.028(4) 0.005(3) 0.010(4) 0.020(4)
N3 0.023(3) 0.016(3) 0.018(3) 0.001(2) 0.003(2) -0.002(2)
N4 0.030(3) 0.020(3) 0.016(3) -0.003(2) -0.001(2) -0.001(2)
O5 0.032(3) 0.015(2) 0.027(3) -0.001(2) 0.009(2) -0.003(2)
O6 0.030(3) 0.019(2) 0.028(3) 0.000(2) 0.011(2) 0.001(2)
O7 0.025(2) 0.015(2) 0.020(2) 0.0015(18) 0.005(2) 0.0029(19)
O8 0.029(3) 0.015(2) 0.022(3) 0.0015(19) 0.006(2) 0.006(2)
Pd3 0.0216(2) 0.0124(3) 0.0141(2) 0.00047(18) 0.00431(18) 0.0003(2)
Pd4 0.0234(2) 0.0172(4) 0.0149(2) -0.00122(19) 0.00568(19) 0.0035(2)

loop_
_atom_type_symbol
_atom_type_description
_atom_type_scat_dispersion_real
_atom_type_scat_dispersion_imag
_atom_type_scat_source
C C 0.0033 0.0016 'International Tables Vol C Tables 4.2.6.8 and 6.1.1.4'
H H 0.0000 0.0000 'International Tables Vol C Tables 4.2.6.8 and 6.1.1.4'
N N 0.0061 0.0033 'International Tables Vol C Tables 4.2.6.8 and 6.1.1.4'
O O 0.0106 0.0060 'International Tables Vol C Tables 4.2.6.8 and 6.1.1.4'
Pd Pd -0.9988 1.0072 'International Tables Vol C Tables 4.2.6.8 and 6.1.1.4'

loop_
_exptl_crystal_face_index_h
_exptl_crystal_face_index_k
_exptl_crystal_face_index_l
_exptl_crystal_face_perp_dist
_exptl_oxdiff_crystal_face_indexfrac_h
_exptl_oxdiff_crystal_face_indexfrac_k
_exptl_oxdiff_crystal_face_indexfrac_l
_exptl_oxdiff_crystal_face_x
_exptl_oxdiff_crystal_face_y
_exptl_oxdiff_crystal_face_z
0 1 0 0.0473 0.0001 0.9992 0.4996 -0.0365 0.0219 -0.0149
-1 0 0 0.0518 -0.9989 -0.0004 0.4998 -0.0368 -0.0171 0.0643
0 -1 0 0.0473 -0.0001 -0.9992 -0.4996 0.0365 -0.0219 0.0149
1 0 0 0.0518 0.9989 0.0004 -0.4998 0.0368 0.0171 -0.0643
1 0 0 0.0452 0.9990 0.0008 0.4992 0.0212 0.0729 -0.0582
0 1 0 0.0568 0.0001 0.9987 -0.4995 -0.0209 -0.0339 -0.0210
0 -1 0 0.0568 -0.0001 -0.9987 0.4995 0.0209 0.0339 0.0210
-1 1 2 0.0470 -0.9988 0.9992 1.9984 -0.0887 0.0606 0.0556
3 0 -2 0.0433 2.9967 0.0006 -2.4986 0.1258 -0.0045 -0.1991

loop_
_geom_angle_atom_site_label_1
_geom_angle_atom_site_label_2
_geom_angle_atom_site_label_3
_geom_angle
C2 C1 C6 119.0(7)
C2 C1 Pd1 127.2(6)
C6 C1 Pd1 113.8(6)
C1 C2 H2 120.0
C1 C2 C3 120.1(9)
C3 C2 H2 120.0
C2 C3 H3 119.6
C4 C3 C2 120.7(9)
C4 C3 H3 119.6
C3 C4 H4 119.9
C3 C4 C5 120.1(8)
C5 C4 H4 119.9
C4 C5 H5 120.3
C4 C5 C6 119.4(8)
C6 C5 H5 120.3
C1 C6 C7 116.1(7)
C5 C6 C1 120.6(8)
C5 C6 C7 123.3(8)
C6 C7 H7A 110.0
C6 C7 H7B 110.0
C6 C7 N1 108.7(7)
H7A C7 H7B 108.3
N1 C7 H7A 110.0
N1 C7 H7B 110.0
H8A C8 H8B 109.5
H8A C8 H8C 109.5
H8B C8 H8C 109.5
N1 C8 H8A 109.5
N1 C8 H8B 109.5
N1 C8 H8C 109.5
H9A C9 H9B 109.5
H9A C9 H9C 109.5
H9B C9 H9C 109.5
N1 C9 H9A 109.5
N1 C9 H9B 109.5
N1 C9 H9C 109.5
C11 C10 C15 119.2(8)
C11 C10 Pd2 127.6(6)
C15 C10 Pd2 113.0(6)
C10 C11 H11 120.2
C10 C11 C12 119.5(9)
C12 C11 H11 120.2
C11 C12 H12 119.6
C13 C12 C11 120.7(9)
C13 C12 H12 119.6
C12 C13 H13 119.4
C12 C13 C14 121.2(9)
C14 C13 H13 119.4
C13 C14 H14 120.6
C15 C14 C13 118.9(9)
C15 C14 H14 120.6
C10 C15 C16 116.4(6)
C14 C15 C10 120.3(8)
C14 C15 C16 123.2(7)
C15 C16 H16A 110.0
C15 C16 H16B 110.0
C15 C16 N2 108.3(6)
H16A C16 H16B 108.4
N2 C16 H16A 110.0
N2 C16 H16B 110.0
H17A C17 H17B 109.5
H17A C17 H17C 109.5
H17B C17 H17C 109.5
N2 C17 H17A 109.5
N2 C17 H17B 109.5
N2 C17 H17C 109.5
H18A C18 H18B 109.5
H18A C18 H18C 109.5
H18B C18 H18C 109.5
N2 C18 H18A 109.5
N2 C18 H18B 109.5
N2 C18 H18C 109.5
O1 C19 C20 117.1(7)
O1 C19 O2 126.2(7)
O2 C19 C20 116.7(7)
C19 C20 H20A 109.5
C19 C20 H20B 109.5
C19 C20 H20C 109.5
H20A C20 H20B 109.5
H20A C20 H20C 109.5
H20B C20 H20C 109.5
O3 C21 C22 115.7(7)
O4 C21 C22 117.9(7)
O4 C21 O3 126.4(7)
C21 C22 H22A 109.5
C21 C22 H22B 109.5
C21 C22 H22C 109.5
H22A C22 H22B 109.5
H22A C22 H22C 109.5
H22B C22 H22C 109.5
C7 N1 Pd1 107.0(5)
C8 N1 C7 109.2(6)
C8 N1 C9 107.7(6)
C8 N1 Pd1 107.9(5)
C9 N1 C7 108.9(6)
C9 N1 Pd1 116.0(5)
C16 N2 C18 110.9(6)
C16 N2 Pd2 106.4(4)
C17 N2 C16 108.7(6)
C17 N2 C18 108.2(6)
C17 N2 Pd2 115.0(5)
C18 N2 Pd2 107.6(5)
C19 O1 Pd1 124.0(5)
C19 O2 Pd2 123.8(5)
C21 O3 Pd1 124.1(5)
C21 O4 Pd2 122.7(5)
C1 Pd1 N1 82.2(3)
C1 Pd1 O1 174.8(3)
C1 Pd1 O3 92.5(3)
C1 Pd1 Pd2 106.2(2)
N1 Pd1 O1 93.3(2)
N1 Pd1 Pd2 105.49(18)
O1 Pd1 Pd2 77.43(15)
O3 Pd1 N1 172.6(2)
O3 Pd1 O1 91.8(2)
O3 Pd1 Pd2 80.92(15)
C10 Pd2 N2 82.5(3)
C10 Pd2 O2 92.6(3)
C10 Pd2 O4 176.1(3)
C10 Pd2 Pd1 104.4(2)
N2 Pd2 O4 93.8(2)
N2 Pd2 Pd1 104.83(17)
O2 Pd2 N2 173.1(2)
O2 Pd2 O4 91.0(2)
O2 Pd2 Pd1 81.06(14)
O4 Pd2 Pd1 77.64(14)
C24 C23 C28 118.7(7)
C24 C23 Pd3 127.5(5)
C28 C23 Pd3 113.7(5)
C23 C24 H24 119.9
C25 C24 C23 120.3(8)
C25 C24 H24 119.9
C24 C25 H25 119.8
C24 C25 C26 120.4(8)
C26 C25 H25 119.8
C25 C26 H26 120.2
C27 C26 C25 119.6(8)
C27 C26 H26 120.2
C26 C27 H27 119.3
C26 C27 C28 121.3(8)
C28 C27 H27 119.3
C23 C28 C29 115.7(6)
C27 C28 C23 119.6(8)
C27 C28 C29 124.6(7)
C28 C29 H29A 110.0
C28 C29 H29B 110.0
H29A C29 H29B 108.4
N3 C29 C28 108.4(6)
N3 C29 H29A 110.0
N3 C29 H29B 110.0
H30A C30 H30B 109.5
H30A C30 H30C 109.5
H30B C30 H30C 109.5
N3 C30 H30A 109.5
N3 C30 H30B 109.5
N3 C30 H30C 109.5
H31A C31 H31B 109.5
H31A C31 H31C 109.5
H31B C31 H31C 109.5
N3 C31 H31A 109.5
N3 C31 H31B 109.5
N3 C31 H31C 109.5
C33 C32 C37 119.6(8)
C33 C32 Pd4 127.5(7)
C37 C32 Pd4 112.9(6)
C32 C33 H33 119.8
C32 C33 C34 120.5(9)
C34 C33 H33 119.8
C33 C34 H34 120.1
C35 C34 C33 119.7(9)
C35 C34 H34 120.1
C34 C35 H35 119.3
C34 C35 C36 121.4(8)
C36 C35 H35 119.3
C35 C36 H36 121.5
C35 C36 C37 117.1(9)
C37 C36 H36 121.5
C32 C37 C36 121.6(8)
C32 C37 C38 117.2(7)
C36 C37 C38 121.1(8)
C37 C38 H38A 109.9
C37 C38 H38B 109.9
C37 C38 N4 108.8(7)
H38A C38 H38B 108.3
N4 C38 H38A 109.9
N4 C38 H38B 109.9
H39A C39 H39B 109.5
H39A C39 H39C 109.5
H39B C39 H39C 109.5
N4 C39 H39A 109.5
N4 C39 H39B 109.5
N4 C39 H39C 109.5
H40A C40 H40B 109.5
H40A C40 H40C 109.5
H40B C40 H40C 109.5
N4 C40 H40A 109.5
N4 C40 H40B 109.5
N4 C40 H40C 109.5
O5 C41 C42 116.6(7)
O5 C41 O6 128.4(7)
O6 C41 C42 115.0(7)
C41 C42 H42A 109.5
C41 C42 H42B 109.5
C41 C42 H42C 109.5
H42A C42 H42B 109.5
H42A C42 H42C 109.5
H42B C42 H42C 109.5
O7 C43 C44 115.9(7)
O8 C43 C44 118.2(7)
O8 C43 O7 125.9(7)
C43 C44 H44A 109.5
C43 C44 H44B 109.5
C43 C44 H44C 109.5
H44A C44 H44B 109.5
H44A C44 H44C 109.5
H44B C44 H44C 109.5
C29 N3 C31 108.7(6)
C29 N3 Pd3 107.4(4)
C30 N3 C29 109.9(6)
C30 N3 C31 107.8(6)
C30 N3 Pd3 108.2(5)
C31 N3 Pd3 114.8(4)
C38 N4 Pd4 106.6(5)
C39 N4 C38 109.4(6)
C39 N4 Pd4 107.4(5)
C40 N4 C38 108.8(6)
C40 N4 C39 108.4(6)
C40 N4 Pd4 116.2(5)
C41 O5 Pd3 121.0(5)
C41 O6 Pd4 123.4(5)
C43 O7 Pd3 123.4(5)
C43 O8 Pd4 124.6(5)
C23 Pd3 N3 81.7(3)
C23 Pd3 O5 176.0(3)
C23 Pd3 O7 92.8(3)
C23 Pd3 Pd4 103.9(2)
N3 Pd3 O5 94.4(2)
N3 Pd3 Pd4 104.93(17)
O5 Pd3 Pd4 77.91(15)
O7 Pd3 N3 172.6(2)
O7 Pd3 O5 91.0(2)
O7 Pd3 Pd4 81.15(14)
C32 Pd4 N4 82.4(3)
C32 Pd4 O6 92.9(3)
C32 Pd4 O8 175.1(3)
C32 Pd4 Pd3 105.6(2)
N4 Pd4 O8 93.0(2)
N4 Pd4 Pd3 105.73(18)
O6 Pd4 N4 172.8(2)
O6 Pd4 O8 91.5(2)
O6 Pd4 Pd3 80.69(15)
O8 Pd4 Pd3 77.23(14)

loop_
_geom_bond_atom_site_label_1
_geom_bond_atom_site_label_2
_geom_bond_distance
C1 C2 1.386(11)
C1 C6 1.405(11)
C1 Pd1 1.963(7)
C2 H2 0.9300
C2 C3 1.392(12)
C3 H3 0.9300
C3 C4 1.381(14)
C4 H4 0.9300
C4 C5 1.385(13)
C5 H5 0.9300
C5 C6 1.396(11)
C6 C7 1.483(12)
C7 H7A 0.9700
C7 H7B 0.9700
C7 N1 1.504(10)
C8 H8A 0.9600
C8 H8B 0.9600
C8 H8C 0.9600
C8 N1 1.477(9)
C9 H9A 0.9600
C9 H9B 0.9600
C9 H9C 0.9600
C9 N1 1.479(10)
C10 C11 1.372(11)
C10 C15 1.416(11)
C10 Pd2 1.953(8)
C11 H11 0.9300
C11 C12 1.416(14)
C12 H12 0.9300
C12 C13 1.344(15)
C13 H13 0.9300
C13 C14 1.394(13)
C14 H14 0.9300
C14 C15 1.392(10)
C15 C16 1.495(11)
C16 H16A 0.9700
C16 H16B 0.9700
C16 N2 1.496(9)
C17 H17A 0.9600
C17 H17B 0.9600
C17 H17C 0.9600
C17 N2 1.474(10)
C18 H18A 0.9600
C18 H18B 0.9600
C18 H18C 0.9600
C18 N2 1.499(9)
C19 C20 1.492(10)
C19 O1 1.248(9)
C19 O2 1.265(9)
C20 H20A 0.9600
C20 H20B 0.9600
C20 H20C 0.9600
C21 C22 1.521(11)
C21 O3 1.269(9)
C21 O4 1.261(10)
C22 H22A 0.9600
C22 H22B 0.9600
C22 H22C 0.9600
N1 Pd1 2.064(6)
N2 Pd2 2.077(6)
O1 Pd1 2.145(5)
O2 Pd2 2.061(5)
O3 Pd1 2.040(5)
O4 Pd2 2.133(5)
Pd1 Pd2 2.9324(6)
C23 C24 1.397(10)
C23 C28 1.411(10)
C23 Pd3 1.955(7)
C24 H24 0.9300
C24 C25 1.383(11)
C25 H25 0.9300
C25 C26 1.392(13)
C26 H26 0.9300
C26 C27 1.365(12)
C27 H27 0.9300
C27 C28 1.384(10)
C28 C29 1.490(11)
C29 H29A 0.9700
C29 H29B 0.9700
C29 N3 1.479(9)
C30 H30A 0.9600
C30 H30B 0.9600
C30 H30C 0.9600
C30 N3 1.477(9)
C31 H31A 0.9600
C31 H31B 0.9600
C31 H31C 0.9600
C31 N3 1.487(9)
C32 C33 1.374(12)
C32 C37 1.393(12)
C32 Pd4 1.973(8)
C33 H33 0.9300
C33 C34 1.402(12)
C34 H34 0.9300
C34 C35 1.390(15)
C35 H35 0.9300
C35 C36 1.403(13)
C36 H36 0.9300
C36 C37 1.420(11)
C37 C38 1.478(12)
C38 H38A 0.9700
C38 H38B 0.9700
C38 N4 1.499(9)
C39 H39A 0.9600
C39 H39B 0.9600
C39 H39C 0.9600
C39 N4 1.486(10)
C40 H40A 0.9600
C40 H40B 0.9600
C40 H40C 0.9600
C40 N4 1.473(10)
C41 C42 1.513(11)
C41 O5 1.244(9)
C41 O6 1.258(9)
C42 H42A 0.9600
C42 H42B 0.9600
C42 H42C 0.9600
C43 C44 1.515(10)
C43 O7 1.264(8)
C43 O8 1.249(9)
C44 H44A 0.9600
C44 H44B 0.9600
C44 H44C 0.9600
N3 Pd3 2.065(6)
N4 Pd4 2.068(6)
O5 Pd3 2.155(5)
O6 Pd4 2.055(5)
O7 Pd3 2.061(5)
O8 Pd4 2.141(5)
Pd3 Pd4 2.9279(7)

loop_
_geom_torsion_atom_site_label_1
_geom_torsion_atom_site_label_2
_geom_torsion_atom_site_label_3
_geom_torsion_atom_site_label_4
_geom_torsion
C1 C2 C3 C4 0.2(13)
C1 C6 C7 N1 -24.0(9)
C2 C1 C6 C5 -2.8(12)
C2 C1 C6 C7 179.0(7)
C2 C3 C4 C5 -2.6(14)
C3 C4 C5 C6 2.2(13)
C4 C5 C6 C1 0.5(13)
C4 C5 C6 C7 178.5(8)
C5 C6 C7 N1 157.8(7)
C6 C1 C2 C3 2.5(12)
C6 C7 N1 C8 -80.5(7)
C6 C7 N1 C9 162.1(6)
C6 C7 N1 Pd1 36.1(7)
C10 C11 C12 C13 -1.8(13)
C10 C15 C16 N2 -24.5(9)
C11 C10 C15 C14 -3.4(12)
C11 C10 C15 C16 -179.0(7)
C11 C12 C13 C14 -2.4(14)
C12 C13 C14 C15 3.6(13)
C13 C14 C15 C10 -0.7(12)
C13 C14 C15 C16 174.7(8)
C14 C15 C16 N2 160.0(7)
C15 C10 C11 C12 4.6(12)
C15 C16 N2 C17 161.6(6)
C15 C16 N2 C18 -79.5(7)
C15 C16 N2 Pd2 37.2(7)
C20 C19 O1 Pd1 160.5(6)
C20 C19 O2 Pd2 171.5(6)
C22 C21 O3 Pd1 173.3(5)
C22 C21 O4 Pd2 157.7(5)
O1 C19 O2 Pd2 -9.0(11)
O2 C19 O1 Pd1 -19.0(11)
O3 C21 O4 Pd2 -21.4(11)
O4 C21 O3 Pd1 -7.6(11)
Pd1 C1 C2 C3 -177.2(6)
Pd1 C1 C6 C5 176.9(6)
Pd1 C1 C6 C7 -1.3(9)
Pd2 C10 C11 C12 -171.6(6)
Pd2 C10 C15 C14 173.3(6)
Pd2 C10 C15 C16 -2.3(9)
C23 C24 C25 C26 0.4(12)
C23 C28 C29 N3 23.6(9)
C24 C23 C28 C27 4.1(11)
C24 C23 C28 C29 179.8(7)
C24 C25 C26 C27 2.2(13)
C25 C26 C27 C28 -1.6(13)
C26 C27 C28 C23 -1.6(12)
C26 C27 C28 C29 -176.9(8)
C27 C28 C29 N3 -160.9(7)
C28 C23 C24 C25 -3.5(11)
C28 C29 N3 C30 80.5(7)
C28 C29 N3 C31 -161.7(6)
C28 C29 N3 Pd3 -37.0(7)
C32 C33 C34 C35 -0.5(13)
C32 C37 C38 N4 24.2(9)
C33 C32 C37 C36 3.0(12)
C33 C32 C37 C38 -179.9(7)
C33 C34 C35 C36 3.0(14)
C34 C35 C36 C37 -2.4(13)
C35 C36 C37 C32 -0.6(12)
C35 C36 C37 C38 -177.6(8)
C36 C37 C38 N4 -158.7(7)
C37 C32 C33 C34 -2.5(12)
C37 C38 N4 C39 80.1(8)
C37 C38 N4 C40 -161.7(6)
C37 C38 N4 Pd4 -35.7(7)
C42 C41 O5 Pd3 -156.6(5)
C42 C41 O6 Pd4 -174.5(5)
C44 C43 O7 Pd3 -170.7(5)
C44 C43 O8 Pd4 -160.5(6)
O5 C41 O6 Pd4 6.3(11)
O6 C41 O5 Pd3 22.6(11)
O7 C43 O8 Pd4 16.1(10)
O8 C43 O7 Pd3 12.6(10)
Pd3 C23 C24 C25 173.0(6)
Pd3 C23 C28 C27 -172.9(6)
Pd3 C23 C28 C29 2.9(8)
Pd4 C32 C33 C34 176.6(6)
Pd4 C32 C37 C36 -176.1(6)
Pd4 C32 C37 C38 1.0(9)
